data_2235437
loop_
_publ_author_name
'Lakshmanan, D.'
'Murugavel, S.'
'Kannan, D.'
'Bakthadoss, M.'

_publ_section_title
;
 (<i>E</i>)-Methyl 2-[(1,3-dioxoisoindolin-2-yl)methyl]-3-phenylacrylate
;
_journal_coeditor_code GO2060
_journal_issue 7
_journal_name_full 'Acta Crystallographica Section E'
_journal_page_first o2219
_journal_paper_doi 10.1107/S1600536812028140
_journal_volume 68
_journal_year 2012
_chemical_formula_iupac 'C19 H15 N O4'
_chemical_formula_moiety 'C19 H15 N O4'
_chemical_formula_sum 'C19 H15 N O4'
_chemical_formula_weight 321.32
_chemical_name_systematic
;
(<i>E</i>)-Methyl 2-[(1,3-dioxoisoindolin-2-yl)methyl]-3-phenylacrylate
;
_space_group_IT_number 19
_symmetry_cell_setting orthorhombic
_symmetry_space_group_name_Hall 'P 2ac 2ab'
_symmetry_space_group_name_H-M 'P 21 21 21'
_atom_sites_solution_hydrogens geom
_atom_sites_solution_primary direct
_atom_sites_solution_secondary difmap
_cell_angle_alpha 90.00
_cell_angle_beta 90.00
_cell_angle_gamma 90.00
_cell_formula_units_Z 4
_cell_length_a 8.682(5)
_cell_length_b 10.299(4)
_cell_length_c 17.903(5)
_cell_measurement_reflns_used 4756
_cell_measurement_temperature 293(2)
_cell_measurement_theta_max 30.2
_cell_measurement_theta_min 2.3
_cell_volume 1600.8(12)
_computing_cell_refinement 'APEX2 and SAINT (Bruker, 2004)'
_computing_data_collection 'APEX2 (Bruker, 2004)'
_computing_data_reduction 'SAINT and XPREP (Bruker, 2004)'
_computing_molecular_graphics 'ORTEP-3 (Farrugia, 1997)'
_computing_publication_material 'SHELXL97 (Sheldrick, 2008) and PLATON (Spek, 2009)'
_computing_structure_refinement 'SHELXL97 (Sheldrick, 2008)'
_computing_structure_solution 'SHELXS97 (Sheldrick, 2008)'
_diffrn_ambient_temperature 293(2)
_diffrn_detector_area_resol_mean 10.0
_diffrn_measured_fraction_theta_full 0.996
_diffrn_measured_fraction_theta_max 0.996
_diffrn_measurement_device_type 'Bruker APEXII CCD'
_diffrn_measurement_method '\w scans'
_diffrn_radiation_monochromator graphite
_diffrn_radiation_source 'fine-focus sealed tube'
_diffrn_radiation_type MoK\a
_diffrn_radiation_wavelength 0.71073
_diffrn_reflns_av_R_equivalents 0.0324
_diffrn_reflns_av_sigmaI/netI 0.0220
_diffrn_reflns_limit_h_max 12
_diffrn_reflns_limit_h_min -7
_diffrn_reflns_limit_k_max 14
_diffrn_reflns_limit_k_min -14
_diffrn_reflns_limit_l_max 23
_diffrn_reflns_limit_l_min -25
_diffrn_reflns_number 18727
_diffrn_reflns_theta_full 30.19
_diffrn_reflns_theta_max 30.19
_diffrn_reflns_theta_min 2.28
_exptl_absorpt_coefficient_mu 0.094
_exptl_absorpt_correction_T_max 0.984
_exptl_absorpt_correction_T_min 0.978
_exptl_absorpt_correction_type multi-scan
_exptl_absorpt_process_details '(SADABS; Sheldrick, 1996)'
_exptl_crystal_colour colourless
_exptl_crystal_density_diffrn 1.333
_exptl_crystal_density_method 'not measured'
_exptl_crystal_description block
_exptl_crystal_F_000 672
_exptl_crystal_size_max 0.24
_exptl_crystal_size_mid 0.22
_exptl_crystal_size_min 0.17
_refine_diff_density_max 0.142
_refine_diff_density_min -0.165
_refine_ls_extinction_method none
_refine_ls_goodness_of_fit_ref 1.016
_refine_ls_hydrogen_treatment constr
_refine_ls_matrix_type full
_refine_ls_number_parameters 218
_refine_ls_number_reflns 2694
_refine_ls_number_restraints 0
_refine_ls_restrained_S_all 1.016
_refine_ls_R_factor_all 0.0594
_refine_ls_R_factor_gt 0.0394
_refine_ls_shift/su_max 0.000
_refine_ls_shift/su_mean 0.000
_refine_ls_structure_factor_coef Fsqd
_refine_ls_weighting_details 'calc w=1/[\s^2^(Fo^2^)+(0.0531P)^2^+0.1411P] where P=(Fo^2^+2Fc^2^)/3'
_refine_ls_weighting_scheme calc
_refine_ls_wR_factor_gt 0.0940
_refine_ls_wR_factor_ref 0.1047
_reflns_number_gt 2062
_reflns_number_total 2694
_reflns_threshold_expression I>2\s(I)
_cod_data_source_file go2060.cif
_cod_data_source_block I
_cod_database_code 2235437
_cod_database_fobs_code 2235437

loop_
_symmetry_equiv_pos_as_xyz
'x, y, z'
'-x+1/2, -y, z+1/2'
'x+1/2, -y+1/2, -z'
'-x, y+1/2, -z+1/2'

loop_
_atom_site_type_symbol
_atom_site_label
_atom_site_fract_x
_atom_site_fract_y
_atom_site_fract_z
_atom_site_U_iso_or_equiv
_atom_site_adp_type
_atom_site_calc_flag
_atom_site_refinement_flags
_atom_site_occupancy
_atom_site_symmetry_multiplicity
C C1 0.4553(2) 0.43112(18) 0.59855(10) 0.0420(4) Uani d . 1 1
C C2 0.4172(2) 0.34803(18) 0.66357(10) 0.0409(4) Uani d . 1 1
C C3 0.4672(3) 0.3534(2) 0.73676(11) 0.0507(5) Uani d . 1 1
H H3 0.5364 0.4165 0.7527 0.061 Uiso calc R 1 1
C C4 0.4100(3) 0.2611(2) 0.78517(11) 0.0568(5) Uani d . 1 1
H H4 0.4416 0.2621 0.8348 0.068 Uiso calc R 1 1
C C5 0.3071(3) 0.1671(2) 0.76190(12) 0.0543(5) Uani d . 1 1
H H5 0.2702 0.1067 0.7961 0.065 Uiso calc R 1 1
C C6 0.2582(2) 0.1617(2) 0.68843(11) 0.0508(5) Uani d . 1 1
H H6 0.1895 0.0983 0.6723 0.061 Uiso calc R 1 1
C C7 0.3151(2) 0.25355(18) 0.64031(10) 0.0408(4) Uani d . 1 1
C C8 0.2867(2) 0.27202(19) 0.55914(10) 0.0432(4) Uani d . 1 1
C C9 0.3800(2) 0.4375(2) 0.46398(10) 0.0420(4) Uani d . 1 1
H H9A 0.4478 0.3857 0.4329 0.050 Uiso calc R 1 1
H H9B 0.4244 0.5236 0.4680 0.050 Uiso calc R 1 1
C C10 0.22571(19) 0.44775(17) 0.42645(10) 0.0395(4) Uani d . 1 1
C C11 0.1140(2) 0.5312(2) 0.46622(11) 0.0501(5) Uani d . 1 1
C C12 -0.1422(3) 0.6087(3) 0.47327(18) 0.0915(10) Uani d . 1 1
H H12A -0.1475 0.5854 0.5251 0.137 Uiso calc R 1 1
H H12B -0.2407 0.5942 0.4503 0.137 Uiso calc R 1 1
H H12C -0.1151 0.6988 0.4688 0.137 Uiso calc R 1 1
C C13 0.1936(2) 0.39586(17) 0.35978(10) 0.0417(4) Uani d . 1 1
H H13 0.0985 0.4174 0.3394 0.050 Uiso calc R 1 1
C C14 0.2911(2) 0.30857(18) 0.31481(10) 0.0424(4) Uani d . 1 1
C C15 0.3622(2) 0.19997(19) 0.34530(12) 0.0507(5) Uani d . 1 1
H H15 0.3510 0.1820 0.3959 0.061 Uiso calc R 1 1
C C16 0.4498(3) 0.1182(2) 0.30087(14) 0.0616(6) Uani d . 1 1
H H16 0.4970 0.0458 0.3218 0.074 Uiso calc R 1 1
C C17 0.4671(3) 0.1438(3) 0.22615(14) 0.0654(6) Uani d . 1 1
H H17 0.5275 0.0895 0.1967 0.078 Uiso calc R 1 1
C C18 0.3959(3) 0.2488(2) 0.19479(13) 0.0626(6) Uani d . 1 1
H H18 0.4072 0.2652 0.1440 0.075 Uiso calc R 1 1
C C19 0.3068(3) 0.3311(2) 0.23827(11) 0.0530(5) Uani d . 1 1
H H19 0.2573 0.4015 0.2164 0.064 Uiso calc R 1 1
N N1 0.37333(17) 0.37951(15) 0.53831(8) 0.0399(3) Uani d . 1 1
O O1 0.20532(18) 0.20880(16) 0.51830(8) 0.0641(4) Uani d . 1 1
O O2 0.53828(19) 0.52473(14) 0.59466(8) 0.0606(4) Uani d . 1 1
O O3 0.1451(2) 0.5935(2) 0.52064(11) 0.0886(7) Uani d . 1 1
O O4 -0.02687(17) 0.53002(17) 0.43641(9) 0.0658(5) Uani d . 1 1

loop_
_atom_site_aniso_label
_atom_site_aniso_U_11
_atom_site_aniso_U_22
_atom_site_aniso_U_33
_atom_site_aniso_U_12
_atom_site_aniso_U_13
_atom_site_aniso_U_23
C1 0.0396(9) 0.0411(9) 0.0454(9) 0.0013(8) -0.0047(8) -0.0045(8)
C2 0.0394(8) 0.0399(9) 0.0435(9) 0.0080(8) -0.0025(7) -0.0032(8)
C3 0.0580(11) 0.0489(11) 0.0452(10) 0.0061(10) -0.0080(9) -0.0078(9)
C4 0.0693(13) 0.0614(13) 0.0396(9) 0.0168(12) -0.0047(10) 0.0001(9)
C5 0.0545(11) 0.0588(12) 0.0494(10) 0.0087(11) 0.0043(9) 0.0114(10)
C6 0.0439(9) 0.0555(11) 0.0530(11) -0.0011(9) -0.0005(8) 0.0081(10)
C7 0.0354(8) 0.0444(9) 0.0425(9) 0.0058(8) -0.0006(7) 0.0002(8)
C8 0.0352(8) 0.0475(10) 0.0467(9) -0.0046(8) -0.0023(8) 0.0022(8)
C9 0.0369(8) 0.0505(10) 0.0387(8) -0.0063(8) -0.0016(7) 0.0022(8)
C10 0.0365(8) 0.0399(9) 0.0420(9) -0.0011(7) -0.0008(7) 0.0035(8)
C11 0.0479(10) 0.0533(11) 0.0492(10) 0.0052(9) -0.0016(9) -0.0008(10)
C12 0.0606(14) 0.113(2) 0.101(2) 0.0375(17) 0.0108(15) -0.0164(19)
C13 0.0356(8) 0.0440(9) 0.0455(9) -0.0002(8) -0.0038(8) 0.0053(8)
C14 0.0372(9) 0.0462(10) 0.0436(9) -0.0073(8) -0.0039(8) -0.0027(8)
C15 0.0542(11) 0.0455(10) 0.0522(11) -0.0016(9) 0.0010(9) 0.0021(9)
C16 0.0587(12) 0.0438(11) 0.0823(16) 0.0003(10) 0.0047(12) -0.0083(11)
C17 0.0635(13) 0.0602(14) 0.0726(15) -0.0085(12) 0.0146(12) -0.0235(12)
C18 0.0661(14) 0.0739(15) 0.0478(11) -0.0176(13) 0.0066(10) -0.0123(11)
C19 0.0552(11) 0.0586(12) 0.0451(10) -0.0080(11) -0.0029(9) -0.0016(9)
N1 0.0370(7) 0.0431(8) 0.0397(7) -0.0047(7) -0.0047(6) -0.0003(6)
O1 0.0650(9) 0.0741(10) 0.0532(8) -0.0324(9) -0.0156(8) 0.0079(7)
O2 0.0744(10) 0.0536(8) 0.0537(8) -0.0230(8) -0.0122(8) -0.0021(7)
O3 0.0753(11) 0.1053(16) 0.0851(12) 0.0247(12) -0.0146(10) -0.0455(12)
O4 0.0431(7) 0.0809(11) 0.0734(10) 0.0152(8) -0.0009(7) -0.0119(9)

loop_
_atom_type_symbol
_atom_type_description
_atom_type_scat_dispersion_real
_atom_type_scat_dispersion_imag
_atom_type_scat_source
C C 0.0033 0.0016 'International Tables Vol C Tables 4.2.6.8 and 6.1.1.4'
H H 0.0000 0.0000 'International Tables Vol C Tables 4.2.6.8 and 6.1.1.4'
N N 0.0061 0.0033 'International Tables Vol C Tables 4.2.6.8 and 6.1.1.4'
O O 0.0106 0.0060 'International Tables Vol C Tables 4.2.6.8 and 6.1.1.4'

loop_
_geom_angle_atom_site_label_1
_geom_angle_atom_site_label_2
_geom_angle_atom_site_label_3
_geom_angle
O2 C1 N1 124.33(18)
O2 C1 C2 129.82(17)
N1 C1 C2 105.84(15)
C7 C2 C3 121.07(19)
C7 C2 C1 108.26(15)
C3 C2 C1 130.67(19)
C4 C3 C2 117.1(2)
C4 C3 H3 121.5
C2 C3 H3 121.5
C3 C4 C5 121.76(19)
C3 C4 H4 119.1
C5 C4 H4 119.1
C4 C5 C6 120.9(2)
C4 C5 H5 119.5
C6 C5 H5 119.5
C7 C6 C5 117.3(2)
C7 C6 H6 121.4
C5 C6 H6 121.4
C6 C7 C2 121.87(17)
C6 C7 C8 129.99(18)
C2 C7 C8 108.13(16)
O1 C8 N1 125.72(17)
O1 C8 C7 128.32(18)
N1 C8 C7 105.95(15)
N1 C9 C10 113.66(15)
N1 C9 H9A 108.8
C10 C9 H9A 108.8
N1 C9 H9B 108.8
C10 C9 H9B 108.8
H9A C9 H9B 107.7
C13 C10 C11 121.68(17)
C13 C10 C9 123.85(17)
C11 C10 C9 114.24(16)
O3 C11 O4 122.5(2)
O3 C11 C10 123.70(19)
O4 C11 C10 113.81(18)
O4 C12 H12A 109.5
O4 C12 H12B 109.5
H12A C12 H12B 109.5
O4 C12 H12C 109.5
H12A C12 H12C 109.5
H12B C12 H12C 109.5
C10 C13 C14 127.70(16)
C10 C13 H13 116.2
C14 C13 H13 116.2
C15 C14 C19 118.41(19)
C15 C14 C13 122.11(17)
C19 C14 C13 119.39(18)
C16 C15 C14 120.5(2)
C16 C15 H15 119.8
C14 C15 H15 119.8
C17 C16 C15 120.2(2)
C17 C16 H16 119.9
C15 C16 H16 119.9
C18 C17 C16 120.2(2)
C18 C17 H17 119.9
C16 C17 H17 119.9
C17 C18 C19 120.4(2)
C17 C18 H18 119.8
C19 C18 H18 119.8
C18 C19 C14 120.3(2)
C18 C19 H19 119.9
C14 C19 H19 119.9
C8 N1 C1 111.81(15)
C8 N1 C9 126.31(15)
C1 N1 C9 121.87(15)
C11 O4 C12 116.5(2)

loop_
_geom_bond_atom_site_label_1
_geom_bond_atom_site_label_2
_geom_bond_distance
C1 O2 1.206(2)
C1 N1 1.397(2)
C1 C2 1.482(3)
C2 C7 1.381(3)
C2 C3 1.382(3)
C3 C4 1.379(3)
C3 H3 0.9300
C4 C5 1.381(3)
C4 H4 0.9300
C5 C6 1.383(3)
C5 H5 0.9300
C6 C7 1.372(3)
C6 H6 0.9300
C7 C8 1.486(3)
C8 O1 1.208(2)
C8 N1 1.389(2)
C9 N1 1.460(2)
C9 C10 1.502(3)
C9 H9A 0.9700
C9 H9B 0.9700
C10 C13 1.337(2)
C10 C11 1.479(3)
C11 O3 1.198(3)
C11 O4 1.334(3)
C12 O4 1.448(3)
C12 H12A 0.9600
C12 H12B 0.9600
C12 H12C 0.9600
C13 C14 1.474(3)
C13 H13 0.9300
C14 C15 1.389(3)
C14 C19 1.396(3)
C15 C16 1.385(3)
C15 H15 0.9300
C16 C17 1.372(3)
C16 H16 0.9300
C17 C18 1.367(3)
C17 H17 0.9300
C18 C19 1.386(3)
C18 H18 0.9300
C19 H19 0.9300

loop_
_geom_hbond_atom_site_label_D
_geom_hbond_atom_site_label_H
_geom_hbond_atom_site_label_A
_geom_hbond_site_symmetry_A
_geom_hbond_distance_DH
_geom_hbond_distance_HA
_geom_hbond_distance_DA
_geom_hbond_angle_DHA
C15 H15 O1 . 0.93 2.54 3.385(3) 150
C9 H9A O1 3_556 0.97 2.59 3.217(3) 122
C13 H13 Cg 3_456 0.93 2.88 3.527(3) 128.0

loop_
_geom_torsion_atom_site_label_1
_geom_torsion_atom_site_label_2
_geom_torsion_atom_site_label_3
_geom_torsion_atom_site_label_4
_geom_torsion
O2 C1 C2 C7 179.2(2)
N1 C1 C2 C7 -0.7(2)
O2 C1 C2 C3 -1.0(3)
N1 C1 C2 C3 179.0(2)
C7 C2 C3 C4 -0.4(3)
C1 C2 C3 C4 179.94(19)
C2 C3 C4 C5 -0.1(3)
C3 C4 C5 C6 0.5(3)
C4 C5 C6 C7 -0.5(3)
C5 C6 C7 C2 0.0(3)
C5 C6 C7 C8 179.04(19)
C3 C2 C7 C6 0.4(3)
C1 C2 C7 C6 -179.85(17)
C3 C2 C7 C8 -178.81(18)
C1 C2 C7 C8 0.95(19)
C6 C7 C8 O1 0.4(3)
C2 C7 C8 O1 179.5(2)
C6 C7 C8 N1 -179.94(19)
C2 C7 C8 N1 -0.83(19)
N1 C9 C10 C13 -123.38(19)
N1 C9 C10 C11 62.0(2)
C13 C10 C11 O3 -169.5(2)
C9 C10 C11 O3 5.3(3)
C13 C10 C11 O4 11.2(3)
C9 C10 C11 O4 -174.02(17)
C11 C10 C13 C14 -178.15(18)
C9 C10 C13 C14 7.6(3)
C10 C13 C14 C15 48.2(3)
C10 C13 C14 C19 -135.2(2)
C19 C14 C15 C16 1.7(3)
C13 C14 C15 C16 178.30(18)
C14 C15 C16 C17 0.0(3)
C15 C16 C17 C18 -1.1(3)
C16 C17 C18 C19 0.6(3)
C17 C18 C19 C14 1.1(3)
C15 C14 C19 C18 -2.2(3)
C13 C14 C19 C18 -178.92(18)
O1 C8 N1 C1 -179.99(19)
C7 C8 N1 C1 0.4(2)
O1 C8 N1 C9 1.2(3)
C7 C8 N1 C9 -178.40(17)
O2 C1 N1 C8 -179.76(18)
C2 C1 N1 C8 0.2(2)
O2 C1 N1 C9 -0.9(3)
C2 C1 N1 C9 179.02(16)
C10 C9 N1 C8 42.5(3)
C10 C9 N1 C1 -136.12(18)
O3 C11 O4 C12 0.1(4)
C10 C11 O4 C12 179.4(2)

loop_
_cod_related_entry_id
_cod_related_entry_database
_cod_related_entry_code
1 ChemSpider 28414255
